data_7019349
loop_
_publ_author_name
'Deschner, Thomas'
'Klimpel, Michael'
'Tafipolsky, Maxim'
'Scherer, Wolfgang'
'T\"ornroos, Karl W'
'Anwander, Reiner'

_publ_section_title
;
 Postfunctionalization of periodic mesoporous silica SBA-1 with
 magnesium(ii) and iron(ii) silylamides.
;
_journal_issue 24
_journal_name_full 'Dalton transactions (Cambridge, England : 2003)'
_journal_page_first 7319
_journal_page_last 7326
_journal_paper_doi 10.1039/c2dt30219e
_journal_volume 41
_journal_year 2012
_chemical_formula_moiety 'C32 H44 Mg N2 Si4'
_chemical_formula_sum 'C32 H44 Mg N2 Si4'
_chemical_formula_weight 593.36
_chemical_name_systematic
;
?
;
_space_group_IT_number 14
_symmetry_cell_setting monoclinic
_symmetry_space_group_name_Hall '-P 2ybc'
_symmetry_space_group_name_H-M 'P 1 21/c 1'
_atom_sites_solution_hydrogens geom
_atom_sites_solution_primary direct
_atom_sites_solution_secondary difmap
_audit_creation_method SHELXL-97
_cell_angle_alpha 90.00
_cell_angle_beta 100.072(1)
_cell_angle_gamma 90.00
_cell_formula_units_Z 4
_cell_length_a 11.5735(4)
_cell_length_b 13.4440(5)
_cell_length_c 22.1673(8)
_cell_measurement_reflns_used 22500
_cell_measurement_temperature 123(2)
_cell_measurement_theta_max 25.14
_cell_measurement_theta_min 2.34
_cell_volume 3395.9(2)
_computing_cell_refinement
;
Bruker (2008). SAINT, version 6.45A, Bruker AXS Inc., Madison,
Wisconsin, USA.
;
_computing_data_collection
;
Bruker (1999). SMART, version 5.054, Bruker AXS Inc., Madison,
Wisconsin, USA.
;
_computing_data_reduction
;
Bruker (2004). SAINT, version 6.45a, Bruker AXS Inc., Madison,
Wisconsin, USA.
;
_computing_molecular_graphics
;
Brandenburg, K. (2007). DIAMOND. Version 3.1. Crystal Impact GbR, Bonn,
Germany.
;
_computing_publication_material
;
Bruker AXS (2003). SHELXTL. Version 6.14. Bruker AXS Inc., Madison,
Wisconsin, USA.
;
_computing_structure_refinement
;
Sheldrick, G. M. (2008). Acta Crystallographica, A64, 112-122.
;
_computing_structure_solution
;
Sheldrick, G. M. (2008). Acta Crystallographica, A64, 112-122.
;
_diffrn_ambient_temperature 123(2)
_diffrn_detector_area_resol_mean '48 \um'
_diffrn_measured_fraction_theta_full 0.999
_diffrn_measured_fraction_theta_max 0.999
_diffrn_measurement_device_type 'Bruker-AXS SMART 2K CCD'
_diffrn_measurement_method 'omega scans'
_diffrn_radiation_monochromator graphite
_diffrn_radiation_source 'normal-focus sealed tube'
_diffrn_radiation_type MoK\a
_diffrn_radiation_wavelength 0.71073
_diffrn_reflns_av_R_equivalents 0.0509
_diffrn_reflns_av_sigmaI/netI 0.0307
_diffrn_reflns_limit_h_max 13
_diffrn_reflns_limit_h_min -13
_diffrn_reflns_limit_k_max 16
_diffrn_reflns_limit_k_min -16
_diffrn_reflns_limit_l_max 26
_diffrn_reflns_limit_l_min -26
_diffrn_reflns_number 38938
_diffrn_reflns_theta_full 25.16
_diffrn_reflns_theta_max 25.16
_diffrn_reflns_theta_min 1.78
_exptl_absorpt_coefficient_mu 0.217
_exptl_absorpt_correction_T_max 0.9620
_exptl_absorpt_correction_T_min 0.9203
_exptl_absorpt_correction_type multi-scan
_exptl_absorpt_process_details
;
SADABS version 2008/1, G.M Sheldrick, University of
G\"ttingen, Germany, 2008.
;
_exptl_crystal_colour colourless
_exptl_crystal_density_diffrn 1.161
_exptl_crystal_density_method 'not measured'
_exptl_crystal_description 'melted prism'
_exptl_crystal_F_000 1272
_exptl_crystal_size_max 0.39
_exptl_crystal_size_mid 0.20
_exptl_crystal_size_min 0.18
_refine_diff_density_max 0.436
_refine_diff_density_min -0.289
_refine_diff_density_rms 0.056
_refine_ls_extinction_method none
_refine_ls_goodness_of_fit_ref 1.118
_refine_ls_hydrogen_treatment constr
_refine_ls_matrix_type full
_refine_ls_number_parameters 360
_refine_ls_number_reflns 6079
_refine_ls_number_restraints 0
_refine_ls_restrained_S_all 1.118
_refine_ls_R_factor_all 0.0595
_refine_ls_R_factor_gt 0.0461
_refine_ls_shift/su_max 0.000
_refine_ls_shift/su_mean 0.000
_refine_ls_structure_factor_coef Fsqd
_refine_ls_weighting_details 'calc w=1/[\s^2^(Fo^2^)+(0.0333P)^2^+3.4926P] where P=(Fo^2^+2Fc^2^)/3'
_refine_ls_weighting_scheme calc
_refine_ls_wR_factor_gt 0.0963
_refine_ls_wR_factor_ref 0.1015
_reflns_number_gt 5016
_reflns_number_total 6079
_reflns_threshold_expression I>2\s(I)
_cod_data_source_file c2dt30219e.txt
_cod_data_source_block Compound4
_cod_original_sg_symbol_H-M 'P 21/c'
_cod_database_code 7019349

loop_
_symmetry_equiv_pos_as_xyz
'x, y, z'
'-x, y+1/2, -z+1/2'
'-x, -y, -z'
'x, -y-1/2, z-1/2'

loop_
_atom_site_label
_atom_site_type_symbol
_atom_site_fract_x
_atom_site_fract_y
_atom_site_fract_z
_atom_site_U_iso_or_equiv
_atom_site_adp_type
_atom_site_occupancy
_atom_site_symmetry_multiplicity
_atom_site_calc_flag
_atom_site_refinement_flags
Mg1 Mg 0.25440(7) 0.30653(7) 0.12831(4) 0.0274(2) Uani 1 1 d .
Si1 Si 0.00338(5) 0.27724(5) 0.11432(3) 0.01976(16) Uani 1 1 d .
Si2 Si 0.47287(5) 0.44298(5) 0.14334(3) 0.01678(15) Uani 1 1 d .
Si3 Si 0.49792(6) 0.22460(5) 0.11145(3) 0.01944(15) Uani 1 1 d .
Si4 Si 0.12234(6) 0.26129(5) 0.24717(3) 0.01905(15) Uani 1 1 d .
N1 N 0.12197(16) 0.28223(14) 0.17148(9) 0.0187(4) Uani 1 1 d .
C1 C 0.07285(19) 0.28790(18) 0.04285(10) 0.0197(5) Uani 1 1 d .
N2 N 0.42051(16) 0.32603(14) 0.12675(9) 0.0173(4) Uani 1 1 d .
C2 C 0.0868(2) 0.20576(19) 0.00574(11) 0.0258(6) Uani 1 1 d .
H2A H 0.0535 0.1437 0.0138 0.031 Uiso 1 1 calc R
C3 C 0.1485(2) 0.2132(2) -0.04263(11) 0.0310(6) Uani 1 1 d .
H3A H 0.1555 0.1568 -0.0676 0.037 Uiso 1 1 calc R
C4 C 0.1993(2) 0.3019(2) -0.05440(12) 0.0325(7) Uani 1 1 d .
H4A H 0.2425 0.3063 -0.0870 0.039 Uiso 1 1 calc R
C5 C 0.1879(2) 0.3845(2) -0.01903(11) 0.0308(6) Uani 1 1 d .
H5A H 0.2234 0.4457 -0.0270 0.037 Uiso 1 1 calc R
C6 C 0.1237(2) 0.3775(2) 0.02873(11) 0.0248(6) Uani 1 1 d .
H6A H 0.1144 0.4352 0.0522 0.030 Uiso 1 1 calc R
C7 C -0.0826(2) 0.1589(2) 0.10931(13) 0.0332(6) Uani 1 1 d .
H7A H -0.1199 0.1524 0.1455 0.050 Uiso 1 1 calc R
H7B H -0.0299 0.1024 0.1074 0.050 Uiso 1 1 calc R
H7C H -0.1431 0.1598 0.0724 0.050 Uiso 1 1 calc R
C8 C -0.1014(2) 0.3824(2) 0.11370(12) 0.0307(6) Uani 1 1 d .
H8A H -0.1414 0.3768 0.1490 0.046 Uiso 1 1 calc R
H8B H -0.1595 0.3804 0.0758 0.046 Uiso 1 1 calc R
H8C H -0.0585 0.4455 0.1159 0.046 Uiso 1 1 calc R
C9 C 0.3405(2) 0.52735(17) 0.13182(11) 0.0183(5) Uani 1 1 d .
C10 C 0.3106(2) 0.58881(18) 0.08058(12) 0.0247(6) Uani 1 1 d .
H10A H 0.3609 0.5912 0.0510 0.030 Uiso 1 1 calc R
C11 C 0.2101(2) 0.6462(2) 0.07178(13) 0.0334(6) Uani 1 1 d .
H11A H 0.1924 0.6876 0.0367 0.040 Uiso 1 1 calc R
C12 C 0.1353(3) 0.6435(2) 0.11384(15) 0.0426(8) Uani 1 1 d .
H12A H 0.0658 0.6826 0.1077 0.051 Uiso 1 1 calc R
C13 C 0.1617(3) 0.5839(2) 0.16468(15) 0.0436(8) Uani 1 1 d .
H13A H 0.1099 0.5815 0.1935 0.052 Uiso 1 1 calc R
C14 C 0.2636(2) 0.5272(2) 0.17433(12) 0.0290(6) Uani 1 1 d .
H14A H 0.2816 0.4876 0.2103 0.035 Uiso 1 1 calc R
C15 C 0.5755(2) 0.4903(2) 0.09354(13) 0.0288(6) Uani 1 1 d .
H15A H 0.6512 0.4561 0.1041 0.043 Uiso 1 1 calc R
H15B H 0.5871 0.5620 0.1000 0.043 Uiso 1 1 calc R
H15C H 0.5422 0.4777 0.0505 0.043 Uiso 1 1 calc R
C16 C 0.5484(3) 0.4570(2) 0.22448(12) 0.0337(7) Uani 1 1 d .
H16A H 0.6187 0.4149 0.2316 0.051 Uiso 1 1 calc R
H16B H 0.4951 0.4367 0.2521 0.051 Uiso 1 1 calc R
H16C H 0.5711 0.5266 0.2323 0.051 Uiso 1 1 calc R
C17 C 0.3876(2) 0.11982(17) 0.09275(11) 0.0202(5) Uani 1 1 d .
C18 C 0.3661(2) 0.07303(19) 0.03555(11) 0.0257(6) Uani 1 1 d .
H18A H 0.4100 0.0927 0.0051 0.031 Uiso 1 1 calc R
C19 C 0.2824(2) -0.0013(2) 0.02202(13) 0.0303(6) Uani 1 1 d .
H19A H 0.2693 -0.0316 -0.0173 0.036 Uiso 1 1 calc R
C20 C 0.2179(2) -0.03141(19) 0.06605(13) 0.0318(6) Uani 1 1 d .
H20A H 0.1608 -0.0824 0.0569 0.038 Uiso 1 1 calc R
C21 C 0.2369(2) 0.0128(2) 0.12284(13) 0.0306(6) Uani 1 1 d .
H21A H 0.1929 -0.0076 0.1531 0.037 Uiso 1 1 calc R
C22 C 0.3206(2) 0.08734(18) 0.13589(11) 0.0243(6) Uani 1 1 d .
H22A H 0.3329 0.1173 0.1753 0.029 Uiso 1 1 calc R
C23 C 0.6111(2) 0.1877(2) 0.17898(13) 0.0342(7) Uani 1 1 d .
H23A H 0.6662 0.2427 0.1901 0.051 Uiso 1 1 calc R
H23B H 0.6539 0.1291 0.1684 0.051 Uiso 1 1 calc R
H23C H 0.5724 0.1718 0.2137 0.051 Uiso 1 1 calc R
C24 C 0.5718(2) 0.2400(2) 0.04350(13) 0.0336(7) Uani 1 1 d .
H24A H 0.5144 0.2626 0.0083 0.050 Uiso 1 1 calc R
H24B H 0.6051 0.1762 0.0338 0.050 Uiso 1 1 calc R
H24C H 0.6347 0.2894 0.0528 0.050 Uiso 1 1 calc R
C25 C 0.2636(2) 0.30557(18) 0.29574(10) 0.0201(5) Uani 1 1 d .
C26 C 0.3647(2) 0.24728(19) 0.30191(11) 0.0261(6) Uani 1 1 d .
H26A H 0.3624 0.1870 0.2794 0.031 Uiso 1 1 calc R
C27 C 0.4683(2) 0.2739(2) 0.33962(13) 0.0338(6) Uani 1 1 d .
H27A H 0.5355 0.2324 0.3426 0.041 Uiso 1 1 calc R
C28 C 0.4735(3) 0.3612(2) 0.37289(12) 0.0332(7) Uani 1 1 d .
H28A H 0.5442 0.3800 0.3990 0.040 Uiso 1 1 calc R
C29 C 0.3753(3) 0.4209(2) 0.36785(11) 0.0313(6) Uani 1 1 d .
H29A H 0.3783 0.4809 0.3908 0.038 Uiso 1 1 calc R
C30 C 0.2723(2) 0.39379(19) 0.32947(11) 0.0253(6) Uani 1 1 d .
H30A H 0.2059 0.4363 0.3260 0.030 Uiso 1 1 calc R
C31 C 0.1122(2) 0.12535(19) 0.26458(12) 0.0279(6) Uani 1 1 d .
H31A H 0.1808 0.0907 0.2544 0.042 Uiso 1 1 calc R
H31B H 0.0406 0.0977 0.2402 0.042 Uiso 1 1 calc R
H31C H 0.1099 0.1166 0.3082 0.042 Uiso 1 1 calc R
C32 C -0.0021(2) 0.3255(2) 0.27552(12) 0.0315(6) Uani 1 1 d .
H32A H -0.0014 0.3965 0.2654 0.047 Uiso 1 1 calc R
H32B H 0.0069 0.3175 0.3200 0.047 Uiso 1 1 calc R
H32C H -0.0767 0.2961 0.2559 0.047 Uiso 1 1 calc R

loop_
_atom_site_aniso_label
_atom_site_aniso_U_11
_atom_site_aniso_U_22
_atom_site_aniso_U_33
_atom_site_aniso_U_23
_atom_site_aniso_U_13
_atom_site_aniso_U_12
Mg1 0.0136(4) 0.0495(6) 0.0201(4) 0.0043(4) 0.0056(3) -0.0036(4)
Si1 0.0132(3) 0.0270(4) 0.0198(3) -0.0019(3) 0.0049(3) -0.0017(3)
Si2 0.0150(3) 0.0182(3) 0.0180(3) 0.0009(3) 0.0053(3) -0.0007(3)
Si3 0.0153(3) 0.0216(3) 0.0215(3) -0.0038(3) 0.0036(3) 0.0027(3)
Si4 0.0182(3) 0.0225(3) 0.0181(3) 0.0013(3) 0.0079(3) -0.0018(3)
N1 0.0156(10) 0.0240(11) 0.0178(10) 0.0002(8) 0.0071(8) -0.0019(8)
C1 0.0115(11) 0.0289(13) 0.0174(12) 0.0009(10) -0.0012(9) 0.0037(10)
N2 0.0142(10) 0.0209(10) 0.0181(10) 0.0003(8) 0.0063(8) 0.0006(8)
C2 0.0248(13) 0.0272(14) 0.0244(13) -0.0006(11) 0.0018(11) 0.0071(11)
C3 0.0310(14) 0.0434(17) 0.0184(13) -0.0053(12) 0.0039(11) 0.0136(13)
C4 0.0249(14) 0.0564(19) 0.0167(13) 0.0051(13) 0.0054(11) 0.0067(13)
C5 0.0281(14) 0.0438(17) 0.0203(13) 0.0061(12) 0.0034(11) -0.0046(12)
C6 0.0222(13) 0.0337(15) 0.0176(13) -0.0028(11) 0.0014(10) -0.0008(11)
C7 0.0240(14) 0.0416(17) 0.0342(16) -0.0021(13) 0.0051(12) -0.0111(12)
C8 0.0219(13) 0.0445(17) 0.0261(14) -0.0047(12) 0.0050(11) 0.0090(12)
C9 0.0168(12) 0.0174(12) 0.0222(13) -0.0037(10) 0.0074(10) -0.0021(9)
C10 0.0257(13) 0.0238(13) 0.0258(14) -0.0009(11) 0.0082(11) 0.0006(11)
C11 0.0327(15) 0.0271(14) 0.0373(16) -0.0032(12) -0.0028(13) 0.0064(12)
C12 0.0280(16) 0.0423(18) 0.055(2) -0.0149(16) 0.0013(14) 0.0163(13)
C13 0.0288(16) 0.059(2) 0.0492(19) -0.0142(16) 0.0241(14) 0.0048(14)
C14 0.0269(14) 0.0353(15) 0.0274(14) -0.0026(12) 0.0122(11) 0.0005(12)
C15 0.0218(13) 0.0273(14) 0.0416(16) 0.0063(12) 0.0177(12) -0.0003(11)
C16 0.0407(17) 0.0284(15) 0.0280(15) -0.0010(12) -0.0053(12) -0.0042(12)
C17 0.0167(12) 0.0202(12) 0.0223(13) -0.0016(10) -0.0001(10) 0.0053(10)
C18 0.0249(13) 0.0282(14) 0.0234(13) -0.0015(11) 0.0025(10) 0.0051(11)
C19 0.0293(14) 0.0277(14) 0.0307(15) -0.0103(12) -0.0037(12) 0.0049(11)
C20 0.0246(14) 0.0227(14) 0.0456(18) -0.0048(12) -0.0008(12) -0.0014(11)
C21 0.0277(14) 0.0276(14) 0.0371(16) 0.0035(12) 0.0074(12) -0.0008(11)
C22 0.0262(13) 0.0248(13) 0.0213(13) -0.0018(10) 0.0025(10) 0.0043(11)
C23 0.0256(14) 0.0286(15) 0.0434(17) -0.0057(13) -0.0077(12) 0.0066(12)
C24 0.0317(15) 0.0332(15) 0.0413(17) -0.0112(13) 0.0209(13) -0.0004(12)
C25 0.0250(13) 0.0235(13) 0.0131(11) 0.0054(10) 0.0069(10) -0.0055(10)
C26 0.0285(14) 0.0269(14) 0.0231(13) -0.0007(11) 0.0048(11) -0.0014(11)
C27 0.0282(14) 0.0395(16) 0.0328(15) 0.0079(13) 0.0025(12) -0.0006(12)
C28 0.0359(16) 0.0420(17) 0.0191(13) 0.0076(12) -0.0021(11) -0.0173(13)
C29 0.0503(18) 0.0259(14) 0.0186(13) -0.0001(11) 0.0088(12) -0.0149(13)
C30 0.0340(14) 0.0237(13) 0.0200(13) 0.0028(11) 0.0095(11) -0.0051(11)
C31 0.0285(14) 0.0296(14) 0.0273(14) 0.0038(11) 0.0097(11) -0.0065(11)
C32 0.0281(14) 0.0415(16) 0.0283(14) 0.0005(12) 0.0141(12) 0.0054(12)

loop_
_atom_type_symbol
_atom_type_description
_atom_type_scat_dispersion_real
_atom_type_scat_dispersion_imag
_atom_type_scat_source
C C 0.0033 0.0016 'International Tables Vol C Tables 4.2.6.8 and 6.1.1.4'
H H 0.0000 0.0000 'International Tables Vol C Tables 4.2.6.8 and 6.1.1.4'
N N 0.0061 0.0033 'International Tables Vol C Tables 4.2.6.8 and 6.1.1.4'
Mg Mg 0.0486 0.0363 'International Tables Vol C Tables 4.2.6.8 and 6.1.1.4'
Si Si 0.0817 0.0704 'International Tables Vol C Tables 4.2.6.8 and 6.1.1.4'

loop_
_geom_angle_atom_site_label_1
_geom_angle_atom_site_label_2
_geom_angle_atom_site_label_3
_geom_angle
N2 Mg1 N1 152.28(9)
N2 Mg1 C1 132.78(8)
N1 Mg1 C1 74.82(8)
N2 Mg1 C6 111.18(8)
N1 Mg1 C6 94.93(8)
C1 Mg1 C6 31.16(8)
N2 Mg1 Si1 172.94(7)
N1 Mg1 Si1 34.74(6)
C1 Mg1 Si1 40.16(5)
C6 Mg1 Si1 62.60(6)
N2 Mg1 Si2 29.67(6)
N1 Mg1 Si2 137.40(7)
C1 Mg1 Si2 132.91(6)
C6 Mg1 Si2 102.39(6)
Si1 Mg1 Si2 151.43(4)
N2 Mg1 Si3 29.15(6)
N1 Mg1 Si3 142.94(7)
C1 Mg1 Si3 121.04(6)
C6 Mg1 Si3 115.37(6)
Si1 Mg1 Si3 148.55(4)
Si2 Mg1 Si3 58.81(2)
N1 Si1 C8 114.58(11)
N1 Si1 C7 115.47(11)
C8 Si1 C7 107.86(13)
N1 Si1 C1 102.36(9)
C8 Si1 C1 107.83(11)
C7 Si1 C1 108.21(12)
N1 Si1 Mg1 41.39(6)
C8 Si1 Mg1 122.55(9)
C7 Si1 Mg1 129.49(9)
C1 Si1 Mg1 61.10(7)
N2 Si2 C16 112.98(11)
N2 Si2 C15 115.21(11)
C16 Si2 C15 107.19(13)
N2 Si2 C9 106.02(10)
C16 Si2 C9 107.59(12)
C15 Si2 C9 107.47(11)
N2 Si2 Mg1 34.48(6)
C16 Si2 Mg1 113.56(9)
C15 Si2 Mg1 136.90(9)
C9 Si2 Mg1 73.32(7)
N2 Si3 C24 113.80(11)
N2 Si3 C23 111.87(11)
C24 Si3 C23 108.56(13)
N2 Si3 C17 106.34(10)
C24 Si3 C17 106.95(12)
C23 Si3 C17 109.10(12)
N2 Si3 Mg1 33.94(7)
C24 Si3 Mg1 127.57(10)
C23 Si3 Mg1 121.29(10)
C17 Si3 Mg1 72.53(7)
N1 Si4 C31 112.01(11)
N1 Si4 C32 112.59(11)
C31 Si4 C32 107.43(12)
N1 Si4 C25 111.26(10)
C31 Si4 C25 105.59(11)
C32 Si4 C25 107.58(12)
Si1 N1 Si4 126.28(11)
Si1 N1 Mg1 103.88(10)
Si4 N1 Mg1 129.68(11)
C6 C1 C2 116.7(2)
C6 C1 Si1 120.41(18)
C2 C1 Si1 122.52(19)
C6 C1 Mg1 76.15(14)
C2 C1 Mg1 110.10(15)
Si1 C1 Mg1 78.74(8)
Si3 N2 Si2 127.21(11)
Si3 N2 Mg1 116.91(11)
Si2 N2 Mg1 115.85(10)
C3 C2 C1 121.5(2)
C3 C2 H2A 119.2
C1 C2 H2A 119.2
C4 C3 C2 120.2(2)
C4 C3 H3A 119.9
C2 C3 H3A 119.9
C3 C4 C5 120.3(2)
C3 C4 H4A 119.9
C5 C4 H4A 119.9
C4 C5 C6 119.5(3)
C4 C5 H5A 120.2
C6 C5 H5A 120.2
C5 C6 C1 121.8(2)
C5 C6 Mg1 110.87(17)
C1 C6 Mg1 72.69(14)
C5 C6 H6A 119.1
C1 C6 H6A 119.1
Mg1 C6 H6A 86.5
Si1 C7 H7A 109.5
Si1 C7 H7B 109.5
H7A C7 H7B 109.5
Si1 C7 H7C 109.5
H7A C7 H7C 109.5
H7B C7 H7C 109.5
Si1 C8 H8A 109.5
Si1 C8 H8B 109.5
H8A C8 H8B 109.5
Si1 C8 H8C 109.5
H8A C8 H8C 109.5
H8B C8 H8C 109.5
C10 C9 C14 116.8(2)
C10 C9 Si2 122.99(18)
C14 C9 Si2 120.19(19)
C11 C10 C9 121.8(2)
C11 C10 H10A 119.1
C9 C10 H10A 119.1
C12 C11 C10 120.2(3)
C12 C11 H11A 119.9
C10 C11 H11A 119.9
C13 C12 C11 119.6(3)
C13 C12 H12A 120.2
C11 C12 H12A 120.2
C12 C13 C14 120.5(3)
C12 C13 H13A 119.7
C14 C13 H13A 119.7
C13 C14 C9 121.1(3)
C13 C14 H14A 119.5
C9 C14 H14A 119.5
Si2 C15 H15A 109.5
Si2 C15 H15B 109.5
H15A C15 H15B 109.5
Si2 C15 H15C 109.5
H15A C15 H15C 109.5
H15B C15 H15C 109.5
Si2 C16 H16A 109.5
Si2 C16 H16B 109.5
H16A C16 H16B 109.5
Si2 C16 H16C 109.5
H16A C16 H16C 109.5
H16B C16 H16C 109.5
C18 C17 C22 116.5(2)
C18 C17 Si3 122.56(19)
C22 C17 Si3 120.89(18)
C19 C18 C17 121.8(2)
C19 C18 H18A 119.1
C17 C18 H18A 119.1
C18 C19 C20 119.9(2)
C18 C19 H19A 120.0
C20 C19 H19A 120.0
C21 C20 C19 119.9(2)
C21 C20 H20A 120.0
C19 C20 H20A 120.0
C20 C21 C22 119.8(3)
C20 C21 H21A 120.1
C22 C21 H21A 120.1
C21 C22 C17 122.1(2)
C21 C22 H22A 118.9
C17 C22 H22A 118.9
Si3 C23 H23A 109.5
Si3 C23 H23B 109.5
H23A C23 H23B 109.5
Si3 C23 H23C 109.5
H23A C23 H23C 109.5
H23B C23 H23C 109.5
Si3 C24 H24A 109.5
Si3 C24 H24B 109.5
H24A C24 H24B 109.5
Si3 C24 H24C 109.5
H24A C24 H24C 109.5
H24B C24 H24C 109.5
C26 C25 C30 116.4(2)
C26 C25 Si4 120.42(19)
C30 C25 Si4 123.14(19)
C27 C26 C25 122.5(2)
C27 C26 H26A 118.7
C25 C26 H26A 118.7
C28 C27 C26 119.6(3)
C28 C27 H27A 120.2
C26 C27 H27A 120.2
C29 C28 C27 119.5(3)
C29 C28 H28A 120.2
C27 C28 H28A 120.2
C28 C29 C30 120.3(3)
C28 C29 H29A 119.9
C30 C29 H29A 119.9
C29 C30 C25 121.7(3)
C29 C30 H30A 119.2
C25 C30 H30A 119.2
Si4 C31 H31A 109.5
Si4 C31 H31B 109.5
H31A C31 H31B 109.5
Si4 C31 H31C 109.5
H31A C31 H31C 109.5
H31B C31 H31C 109.5
Si4 C32 H32A 109.5
Si4 C32 H32B 109.5
H32A C32 H32B 109.5
Si4 C32 H32C 109.5
H32A C32 H32C 109.5
H32B C32 H32C 109.5

loop_
_geom_bond_atom_site_label_1
_geom_bond_atom_site_label_2
_geom_bond_distance
Mg1 N2 1.9466(19)
Mg1 N1 1.9709(19)
Mg1 C1 2.583(2)
Mg1 C6 2.627(3)
Mg1 Si1 2.8941(10)
Mg1 Si2 3.0943(10)
Mg1 Si3 3.1088(10)
Si1 N1 1.699(2)
Si1 C8 1.862(3)
Si1 C7 1.870(3)
Si1 C1 1.903(2)
Si2 N2 1.702(2)
Si2 C16 1.867(3)
Si2 C15 1.869(2)
Si2 C9 1.887(2)
Si3 N2 1.6981(19)
Si3 C24 1.869(3)
Si3 C23 1.876(3)
Si3 C17 1.898(2)
Si4 N1 1.700(2)
Si4 C31 1.876(3)
Si4 C32 1.879(3)
Si4 C25 1.890(2)
C1 C6 1.400(3)
C1 C2 1.403(3)
C2 C3 1.391(4)
C2 H2A 0.9500
C3 C4 1.375(4)
C3 H3A 0.9500
C4 C5 1.379(4)
C4 H4A 0.9500
C5 C6 1.399(3)
C5 H5A 0.9500
C6 H6A 0.9500
C7 H7A 0.9800
C7 H7B 0.9800
C7 H7C 0.9800
C8 H8A 0.9800
C8 H8B 0.9800
C8 H8C 0.9800
C9 C10 1.398(3)
C9 C14 1.405(3)
C10 C11 1.382(4)
C10 H10A 0.9500
C11 C12 1.379(4)
C11 H11A 0.9500
C12 C13 1.373(5)
C12 H12A 0.9500
C13 C14 1.389(4)
C13 H13A 0.9500
C14 H14A 0.9500
C15 H15A 0.9800
C15 H15B 0.9800
C15 H15C 0.9800
C16 H16A 0.9800
C16 H16B 0.9800
C16 H16C 0.9800
C17 C18 1.398(3)
C17 C22 1.402(3)
C18 C19 1.388(4)
C18 H18A 0.9500
C19 C20 1.389(4)
C19 H19A 0.9500
C20 C21 1.374(4)
C20 H20A 0.9500
C21 C22 1.389(4)
C21 H21A 0.9500
C22 H22A 0.9500
C23 H23A 0.9800
C23 H23B 0.9800
C23 H23C 0.9800
C24 H24A 0.9800
C24 H24B 0.9800
C24 H24C 0.9800
C25 C26 1.395(3)
C25 C30 1.396(3)
C26 C27 1.383(4)
C26 H26A 0.9500
C27 C28 1.382(4)
C27 H27A 0.9500
C28 C29 1.380(4)
C28 H28A 0.9500
C29 C30 1.387(4)
C29 H29A 0.9500
C30 H30A 0.9500
C31 H31A 0.9800
C31 H31B 0.9800
C31 H31C 0.9800
C32 H32A 0.9800
C32 H32B 0.9800
C32 H32C 0.9800
